data_2105164
loop_
_publ_author_name
'Tutughamiarso, Maya'
'Wagner, Guido'
'Egert, Ernst'

_publ_section_title
;
 Cocrystals of 5-fluorocytosine. I. Coformers with fixed hydrogen-bonding
 sites
;
_journal_issue 4
_journal_name_full 'Acta Crystallographica Section B'
_journal_page_first 431
_journal_page_last 443
_journal_paper_doi 10.1107/S010876811202561X
_journal_volume 68
_journal_year 2012
_chemical_formula_moiety 'C8 H11 N5 O3'
_chemical_formula_sum 'C8 H11 N5 O3'
_chemical_formula_weight 225.22
_chemical_name_systematic
;
 ?
;
_space_group_IT_number 14
_symmetry_cell_setting monoclinic
_symmetry_space_group_name_Hall '-P 2ybc'
_symmetry_space_group_name_H-M 'P 1 21/c 1'
_atom_sites_solution_hydrogens geom
_atom_sites_solution_primary direct
_atom_sites_solution_secondary difmap
_audit_creation_method SHELXL-97
_cell_angle_alpha 90.00
_cell_angle_beta 108.346(8)
_cell_angle_gamma 90.00
_cell_formula_units_Z 4
_cell_length_a 10.9182(11)
_cell_length_b 11.1666(8)
_cell_length_c 7.9786(9)
_cell_measurement_reflns_used 3262
_cell_measurement_temperature 173(2)
_cell_measurement_theta_max 25.91
_cell_measurement_theta_min 3.33
_cell_volume 923.30(16)
_computing_cell_refinement 'X-Area (Stoe & Cie, 2001)'
_computing_data_collection 'X-Area (Stoe & Cie, 2001)'
_computing_data_reduction 'X-Area (Stoe & Cie, 2001)'
_computing_molecular_graphics 'Mercury (Macrae et al., 2008) and XP (Sheldrick, 2008)'
_computing_structure_refinement 'SHELXL97 (Sheldrick, 2008)'
_computing_structure_solution 'SHELXS97 (Sheldrick, 2008)'
_diffrn_ambient_temperature 173(2)
_diffrn_measured_fraction_theta_full 0.998
_diffrn_measured_fraction_theta_max 0.998
_diffrn_measurement_device_type 'STOE IPDS II two-circle-diffractometer'
_diffrn_measurement_method \w
_diffrn_radiation_monochromator graphite
_diffrn_radiation_source 'fine-focus sealed tube'
_diffrn_radiation_type MoK\a
_diffrn_radiation_wavelength 0.71073
_diffrn_reflns_av_R_equivalents 0.1316
_diffrn_reflns_av_sigmaI/netI 0.0890
_diffrn_reflns_limit_h_max 13
_diffrn_reflns_limit_h_min -13
_diffrn_reflns_limit_k_max 13
_diffrn_reflns_limit_k_min -13
_diffrn_reflns_limit_l_max 9
_diffrn_reflns_limit_l_min -8
_diffrn_reflns_number 6501
_diffrn_reflns_theta_full 25.00
_diffrn_reflns_theta_max 25.56
_diffrn_reflns_theta_min 3.33
_diffrn_standards_number 0
_exptl_absorpt_coefficient_mu 0.128
_exptl_absorpt_correction_type none
_exptl_crystal_density_diffrn 1.620
_exptl_crystal_density_method 'not measured'
_exptl_crystal_F_000 472
_exptl_crystal_size_max 0.20
_exptl_crystal_size_mid 0.10
_exptl_crystal_size_min 0.10
_refine_diff_density_max 0.266
_refine_diff_density_min -0.315
_refine_ls_extinction_method none
_refine_ls_goodness_of_fit_ref 0.989
_refine_ls_hydrogen_treatment mixed
_refine_ls_matrix_type full
_refine_ls_number_parameters 155
_refine_ls_number_reflns 1723
_refine_ls_number_restraints 3
_refine_ls_restrained_S_all 0.989
_refine_ls_R_factor_all 0.0861
_refine_ls_R_factor_gt 0.0575
_refine_ls_shift/su_max 0.000
_refine_ls_shift/su_mean 0.000
_refine_ls_structure_factor_coef Fsqd
_refine_ls_weighting_details 'calc w=1/[\s^2^(Fo^2^)+(0.0711P)^2^+0.0000P] where P=(Fo^2^+2Fc^2^)/3'
_refine_ls_weighting_scheme calc
_refine_ls_wR_factor_gt 0.1266
_refine_ls_wR_factor_ref 0.1398
_reflns_number_gt 1215
_reflns_number_total 1723
_reflns_threshold_expression I>2sigma(I)
_cod_data_source_file gp5052.cif
_cod_data_source_block VI
_cod_depositor_comments
;
The following automatic conversions were performed:

'_symmetry_cell_setting' value 'Monoclinic' changed to 'monoclinic'
according to /home/saulius/struct/CIF-dictionaries/cif_core.dic
dictionary named 'cif_core.dic' version 2.4.2 from 2011-04-26.

Automatic conversion script
Id: cif_fix_values 1891 2012-01-12 08:04:46Z andrius 
;
_cod_original_cell_volume 923.30(15)
_cod_original_sg_symbol_H-M 'P 21/c'
_cod_database_code 2105164

loop_
_symmetry_equiv_pos_as_xyz
'x, y, z'
'-x, y+1/2, -z+1/2'
'-x, -y, -z'
'x, -y-1/2, z-1/2'

loop_
_atom_site_type_symbol
_atom_site_label
_atom_site_fract_x
_atom_site_fract_y
_atom_site_fract_z
_atom_site_U_iso_or_equiv
_atom_site_adp_type
_atom_site_calc_flag
_atom_site_refinement_flags
_atom_site_occupancy
_atom_site_symmetry_multiplicity
N N1 0.9389(2) 0.62257(19) 0.6574(3) 0.0176(5) Uani d D 1 1
H H1 0.989(3) 0.565(2) 0.717(4) 0.021 Uiso d D 1 1
C C2 0.8285(3) 0.5945(2) 0.5242(4) 0.0171(5) Uani d . 1 1
N N3 0.7498(2) 0.6754(2) 0.4241(3) 0.0179(5) Uani d . 1 1
C C4 0.7903(3) 0.7886(2) 0.4713(4) 0.0167(6) Uani d . 1 1
C C5 0.8981(2) 0.8258(2) 0.6046(4) 0.0168(5) Uani d . 1 1
C C6 0.9832(3) 0.7382(2) 0.7059(4) 0.0168(6) Uani d . 1 1
N N7 0.9048(2) 0.95018(19) 0.6117(3) 0.0193(5) Uani d . 1 1
C C8 0.8037(3) 0.9860(2) 0.4840(4) 0.0182(6) Uani d . 1 1
H H8 0.7831 1.0679 0.4568 0.022 Uiso calc R 1 1
N N9 0.7299(2) 0.8920(2) 0.3929(3) 0.0180(5) Uani d . 1 1
N N21 0.7989(2) 0.4779(2) 0.4990(3) 0.0228(5) Uani d D 1 1
H H21A 0.726(2) 0.460(3) 0.420(4) 0.027 Uiso d D 1 1
H H21B 0.851(3) 0.422(3) 0.561(4) 0.027 Uiso d D 1 1
O O61 1.08727(19) 0.75473(17) 0.8263(3) 0.0237(5) Uani d . 1 1
C C91 0.6116(3) 0.8976(2) 0.2434(4) 0.0178(5) Uani d . 1 1
H H91A 0.6242 0.9551 0.1557 0.021 Uiso calc R 1 1
H H91B 0.5951 0.8179 0.1865 0.021 Uiso calc R 1 1
O O92 0.50241(18) 0.93261(16) 0.2897(3) 0.0193(5) Uani d . 1 1
C C93 0.4725(3) 0.8573(2) 0.4169(4) 0.0206(6) Uani d . 1 1
H H93A 0.4084 0.8987 0.4609 0.025 Uiso calc R 1 1
H H93B 0.5517 0.8457 0.5185 0.025 Uiso calc R 1 1
C C94 0.4195(3) 0.7356(2) 0.3464(4) 0.0200(6) Uani d . 1 1
H H94A 0.4852 0.6915 0.3092 0.024 Uiso calc R 1 1
H H94B 0.4014 0.6892 0.4417 0.024 Uiso calc R 1 1
O O95 0.3043(2) 0.74536(19) 0.2006(3) 0.0268(5) Uani d . 1 1
H H95 0.2405 0.7501 0.2377 0.032 Uiso calc R 1 1

loop_
_atom_site_aniso_label
_atom_site_aniso_U_11
_atom_site_aniso_U_22
_atom_site_aniso_U_33
_atom_site_aniso_U_12
_atom_site_aniso_U_13
_atom_site_aniso_U_23
N1 0.0152(11) 0.0138(11) 0.0216(12) 0.0001(8) 0.0027(9) 0.0005(8)
C2 0.0160(12) 0.0167(12) 0.0202(14) 0.0017(10) 0.0080(11) -0.0019(10)
N3 0.0189(11) 0.0152(11) 0.0190(11) -0.0006(9) 0.0053(9) -0.0011(8)
C4 0.0170(12) 0.0173(12) 0.0172(13) 0.0011(10) 0.0075(11) 0.0025(10)
C5 0.0153(12) 0.0142(12) 0.0203(13) -0.0038(10) 0.0046(11) -0.0019(10)
C6 0.0160(13) 0.0156(12) 0.0183(14) -0.0001(9) 0.0047(11) 0.0007(9)
N7 0.0193(11) 0.0130(11) 0.0244(12) -0.0021(9) 0.0051(10) -0.0007(9)
C8 0.0184(13) 0.0116(11) 0.0248(14) -0.0006(10) 0.0069(11) 0.0014(10)
N9 0.0194(11) 0.0142(10) 0.0198(12) 0.0015(9) 0.0055(10) 0.0016(8)
N21 0.0237(12) 0.0136(11) 0.0256(13) -0.0004(10) -0.0002(10) -0.0006(9)
O61 0.0197(10) 0.0190(10) 0.0274(11) -0.0020(7) 0.0000(9) 0.0002(8)
C91 0.0185(12) 0.0181(12) 0.0164(13) 0.0019(10) 0.0048(11) 0.0026(10)
O92 0.0176(9) 0.0156(9) 0.0234(11) 0.0018(7) 0.0047(8) 0.0021(7)
C93 0.0210(13) 0.0230(14) 0.0185(14) 0.0003(11) 0.0071(11) -0.0009(10)
C94 0.0198(13) 0.0193(13) 0.0200(14) -0.0024(10) 0.0049(11) 0.0006(10)
O95 0.0209(10) 0.0308(11) 0.0236(11) -0.0053(9) -0.0002(9) -0.0004(8)

loop_
_atom_type_symbol
_atom_type_description
_atom_type_scat_dispersion_real
_atom_type_scat_dispersion_imag
_atom_type_scat_source
C C 0.0033 0.0016 'International Tables Vol C Tables 4.2.6.8 and 6.1.1.4'
H H 0.0000 0.0000 'International Tables Vol C Tables 4.2.6.8 and 6.1.1.4'
N N 0.0061 0.0033 'International Tables Vol C Tables 4.2.6.8 and 6.1.1.4'
O O 0.0106 0.0060 'International Tables Vol C Tables 4.2.6.8 and 6.1.1.4'

loop_
_geom_angle_atom_site_label_1
_geom_angle_atom_site_label_2
_geom_angle_atom_site_label_3
_geom_angle
C2 N1 C6 124.9(2)
C2 N1 H1 120(2)
C6 N1 H1 115(2)
N3 C2 N21 119.4(3)
N3 C2 N1 123.8(2)
N21 C2 N1 116.8(2)
C2 N3 C4 112.0(2)
N3 C4 N9 126.0(2)
N3 C4 C5 128.4(2)
N9 C4 C5 105.6(2)
C4 C5 N7 110.7(2)
C4 C5 C6 118.7(2)
N7 C5 C6 130.6(3)
O61 C6 N1 120.2(2)
O61 C6 C5 127.7(2)
N1 C6 C5 112.0(2)
C8 N7 C5 104.7(2)
N7 C8 N9 112.8(2)
N7 C8 H8 123.6
N9 C8 H8 123.6
C4 N9 C8 106.3(2)
C4 N9 C91 125.6(2)
C8 N9 C91 128.1(2)
C2 N21 H21A 117(2)
C2 N21 H21B 121(2)
H21A N21 H21B 122(3)
O92 C91 N9 113.7(2)
O92 C91 H91A 108.8
N9 C91 H91A 108.8
O92 C91 H91B 108.8
N9 C91 H91B 108.8
H91A C91 H91B 107.7
C91 O92 C93 115.0(2)
O92 C93 C94 114.2(2)
O92 C93 H93A 108.7
C94 C93 H93A 108.7
O92 C93 H93B 108.7
C94 C93 H93B 108.7
H93A C93 H93B 107.6
O95 C94 C93 111.8(2)
O95 C94 H94A 109.3
C93 C94 H94A 109.3
O95 C94 H94B 109.3
C93 C94 H94B 109.3
H94A C94 H94B 107.9
C94 O95 H95 109.5

loop_
_geom_bond_atom_site_label_1
_geom_bond_atom_site_label_2
_geom_bond_distance
N1 C2 1.369(4)
N1 C6 1.390(3)
N1 H1 0.885(18)
C2 N3 1.327(4)
C2 N21 1.342(4)
N3 C4 1.353(4)
C4 N9 1.378(3)
C4 C5 1.379(4)
C5 N7 1.391(4)
C5 C6 1.414(4)
C6 O61 1.250(3)
N7 C8 1.307(4)
C8 N9 1.383(4)
C8 H8 0.9500
N9 C91 1.458(3)
N21 H21A 0.864(19)
N21 H21B 0.881(19)
C91 O92 1.410(3)
C91 H91A 0.9900
C91 H91B 0.9900
O92 C93 1.433(3)
C93 C94 1.513(4)
C93 H93A 0.9900
C93 H93B 0.9900
C94 O95 1.423(3)
C94 H94A 0.9900
C94 H94B 0.9900
O95 H95 0.8400

loop_
_geom_hbond_atom_site_label_D
_geom_hbond_atom_site_label_H
_geom_hbond_atom_site_label_A
_geom_hbond_site_symmetry_A
_geom_hbond_distance_DH
_geom_hbond_distance_HA
_geom_hbond_distance_DA
_geom_hbond_angle_DHA
N1 H1 N7 2_746 0.885(18) 1.960(19) 2.834(3) 169(3)
N21 H21A O95 2_645 0.864(19) 2.56(3) 3.069(3) 118(3)
N21 H21B O61 2_746 0.881(19) 2.09(2) 2.934(3) 159(3)
O95 H95 O61 4_475 0.84 2.01 2.849(3) 174.8

loop_
_geom_torsion_atom_site_label_1
_geom_torsion_atom_site_label_2
_geom_torsion_atom_site_label_3
_geom_torsion_atom_site_label_4
_geom_torsion
C6 N1 C2 N3 0.2(4)
C6 N1 C2 N21 -178.3(2)
N21 C2 N3 C4 177.3(2)
N1 C2 N3 C4 -1.2(4)
C2 N3 C4 N9 179.9(2)
C2 N3 C4 C5 -0.1(4)
N3 C4 C5 N7 -179.3(2)
N9 C4 C5 N7 0.7(3)
N3 C4 C5 C6 2.3(4)
N9 C4 C5 C6 -177.7(2)
C2 N1 C6 O61 -178.0(3)
C2 N1 C6 C5 1.9(4)
C4 C5 C6 O61 177.0(3)
N7 C5 C6 O61 -1.1(5)
C4 C5 C6 N1 -2.9(4)
N7 C5 C6 N1 179.0(3)
C4 C5 N7 C8 -0.6(3)
C6 C5 N7 C8 177.6(3)
C5 N7 C8 N9 0.2(3)
N3 C4 N9 C8 179.5(2)
C5 C4 N9 C8 -0.5(3)
N3 C4 N9 C91 -0.6(4)
C5 C4 N9 C91 179.4(2)
N7 C8 N9 C4 0.2(3)
N7 C8 N9 C91 -179.7(2)
C4 N9 C91 O92 105.8(3)
C8 N9 C91 O92 -74.3(3)
N9 C91 O92 C93 -58.4(3)
C91 O92 C93 C94 -71.4(3)
O92 C93 C94 O95 -59.0(3)

loop_
_cod_related_entry_id
_cod_related_entry_database
_cod_related_entry_code
1 ChemSpider 1945
